data_2002163
loop_
_publ_author_name
'Wilkens, J'
'Mueller-Buschbaum, Hk'

_publ_section_title
;
Roentgenstrukturanalyse verzwillingter Einkristalle von Ba6IrNb2O12Cl2
;
_journal_name_full 'Journal of Alloys Compd.'
_journal_page_first 187
_journal_page_last 193
_journal_paper_doi 10.1016/0925-8388(92)90218-X
_journal_volume 179
_journal_year 1992
_chemical_formula_structural 'Ba6 Ir Nb2 O12 Cl2'
_chemical_formula_sum 'Ba6 Cl2 Ir Nb2 O12'
_chemical_name_systematic
;
Barium iridium niobium oxide chloride (6/1/2/12/2)
;
_space_group_IT_number 164
_symmetry_cell_setting trigonal
_symmetry_Int_Tables_number 164
_symmetry_space_group_name_Hall '-P 3 2"'
_symmetry_space_group_name_H-M 'P -3 m 1'
_cell_angle_alpha 90
_cell_angle_beta 90
_cell_angle_gamma 120
_cell_formula_units_Z 1
_cell_length_a 5.890(1)
_cell_length_b 5.890(1)
_cell_length_c 14.906(3)
_cell_volume 447.8
_refine_ls_R_factor_all 0.069
_cod_database_code 2002163

loop_
_symmetry_equiv_pos_as_xyz
x,y,z
-y,x-y,z
y-x,-x,z
-y,-x,z
x,x-y,z
y-x,y,z
-x,-y,-z
y,y-x,-z
x-y,x,-z
y,x,-z
-x,y-x,-z
x-y,-y,-z

loop_
_atom_site_aniso_label
_atom_site_aniso_U_11
_atom_site_aniso_U_12
_atom_site_aniso_U_13
_atom_site_aniso_U_22
_atom_site_aniso_U_23
_atom_site_aniso_U_33
Ba1 0.0159(5) 0.008 0. 0.0159 0. 0.025(1)
Ba2 0.0195(8) 0.0098 0. 0.0295 0. 0.028(1)
Ba3 0.046(1) 0.023 0. 0.046 0. 0.017
Ir1 0.0100(5) 0.005 0. 0.01 0. 0.017(1)
Nb1 0.0024(7) 0.0012 0. 0.0024 0. 0.017(1)
Cl1 0.128(1) 0.064 0. 0.128 0. 0.014(1)

loop_
_atom_site_label
_atom_site_type_symbol
_atom_site_symmetry_multiplicity
_atom_site_Wyckoff_symbol
_atom_site_fract_x
_atom_site_fract_y
_atom_site_fract_z
_atom_site_occupancy
_atom_site_attached_hydrogens
_atom_site_calc_flag
Ba1 Ba2+ 2 d 0.3333 0.6667 0.0777(2) 1. 0 d
Ba2 Ba2+ 2 d 0.3333 0.6667 0.7827(2) 1. 0 d
Ba3 Ba2+ 2 d 0.3333 0.6667 0.3777(2) 1. 0 d
Ir1 Ir4+ 1 a 0. 0. 0. 1. 0 d
Nb1 Nb5+ 2 c 0. 0. 0.1855(2) 1. 0 d
Cl1 Cl1- 2 d 0.3333 0.6667 0.587(1) 1. 0 d
O1 O2- 6 i 0.169(2) -0.169(2) 0.241(1) 1. 0 d
O2 O2- 6 i 0.159(1) -0.159(1) 0.917(1) 1. 0 d

loop_
_atom_type_symbol
_atom_type_oxidation_number
Ba2+ 2.000
Ir4+ 4.000
Nb5+ 5.000
Cl1- -1.000
O2- -2.000
